data_2235777
loop_
_publ_author_name
'Al-Qawasmeh, Raed A.'

_publ_section_title
;
 Ethyl
 7-chloro-1-cyclopropyl-6-fluoro-8-nitro-4-oxo-1,4-dihydroquinoline-3-carboxylate
;
_journal_coeditor_code DS2180
_journal_issue 8
_journal_name_full 'Acta Crystallographica Section E'
_journal_page_first o2533
_journal_paper_doi 10.1107/S1600536812011373
_journal_volume 68
_journal_year 2012
_chemical_formula_iupac 'C15 H12 Cl1 F1 N2 O5'
_chemical_formula_moiety 'C15 H12 Cl1 F1 N2 O5'
_chemical_formula_sum 'C15 H12 Cl F N2 O5'
_chemical_formula_weight 354.72
_chemical_melting_point 438
_chemical_name_systematic
;
Ethyl
7-chloro-1-cyclopropyl-6-fluoro-8-nitro-4-oxo-1,4-dihydroquinoline-3-carboxylate
;
_space_group_IT_number 2
_symmetry_cell_setting triclinic
_symmetry_space_group_name_Hall '-P 1'
_symmetry_space_group_name_H-M 'P -1'
_atom_sites_solution_hydrogens geom
_atom_sites_solution_primary direct
_atom_sites_solution_secondary difmap
_audit_creation_method SHELXL-97
_cell_angle_alpha 85.60(3)
_cell_angle_beta 81.20(3)
_cell_angle_gamma 74.13(3)
_cell_formula_units_Z 2
_cell_length_a 8.2339(16)
_cell_length_b 9.1523(18)
_cell_length_c 10.736(2)
_cell_measurement_reflns_used 1074
_cell_measurement_temperature 291(2)
_cell_measurement_theta_max 29.0128
_cell_measurement_theta_min 3.0565
_cell_volume 768.5(3)
_computing_cell_refinement 'CrysAlis PRO (Oxford Diffraction, 2009)'
_computing_data_collection 'CrysAlis PRO (Oxford Diffraction, 2009)'
_computing_data_reduction 'CrysAlis PRO (Oxford Diffraction, 2009)'
_computing_molecular_graphics 'OLEX2 (Dolomanov <i>et al.</i>, 2009)'
_computing_publication_material 'SHELXL97 (Sheldrick, 2008)'
_computing_structure_refinement 'SHELXL97 (Sheldrick, 2008)'
_computing_structure_solution 'SHELXS97 (Sheldrick, 2008)'
_diffrn_ambient_temperature 291(2)
_diffrn_detector_area_resol_mean 16.0534
_diffrn_measured_fraction_theta_full 0.997
_diffrn_measured_fraction_theta_max 0.997
_diffrn_measurement_device_type 'Oxford Diffraction Xcalibur Eos'
_diffrn_measurement_method '\w scans'
_diffrn_radiation_monochromator graphite
_diffrn_radiation_source 'Enhance (Mo) X-ray Source'
_diffrn_radiation_type 'Mo K\a'
_diffrn_radiation_wavelength 0.71073
_diffrn_reflns_av_R_equivalents 0.0314
_diffrn_reflns_av_sigmaI/netI 0.0617
_diffrn_reflns_limit_h_max 9
_diffrn_reflns_limit_h_min -8
_diffrn_reflns_limit_k_max 10
_diffrn_reflns_limit_k_min -8
_diffrn_reflns_limit_l_max 10
_diffrn_reflns_limit_l_min -12
_diffrn_reflns_number 4468
_diffrn_reflns_theta_full 25.02
_diffrn_reflns_theta_max 25.02
_diffrn_reflns_theta_min 3.06
_exptl_absorpt_coefficient_mu 0.289
_exptl_absorpt_correction_T_max 1.00000
_exptl_absorpt_correction_T_min 0.85687
_exptl_absorpt_correction_type multi-scan
_exptl_absorpt_process_details '(CrysAlis PRO; Oxford Diffraction, 2009)'
_exptl_crystal_colour yellow
_exptl_crystal_density_diffrn 1.533
_exptl_crystal_density_method 'not measured'
_exptl_crystal_description needle
_exptl_crystal_F_000 364
_exptl_crystal_size_max 0.96
_exptl_crystal_size_mid 0.35
_exptl_crystal_size_min 0.21
_refine_diff_density_max 0.289
_refine_diff_density_min -0.258
_refine_ls_extinction_coef 0.013(5)
_refine_ls_extinction_expression Fc^*^=kFc[1+0.001xFc^2^\l^3^/sin(2\q)]^-1/4^
_refine_ls_extinction_method 'SHELXL97 (Sheldrick, 2008)'
_refine_ls_goodness_of_fit_ref 1.054
_refine_ls_hydrogen_treatment constr
_refine_ls_matrix_type full
_refine_ls_number_parameters 218
_refine_ls_number_reflns 2713
_refine_ls_number_restraints 0
_refine_ls_restrained_S_all 1.054
_refine_ls_R_factor_all 0.0990
_refine_ls_R_factor_gt 0.0601
_refine_ls_shift/su_max 0.000
_refine_ls_shift/su_mean 0.000
_refine_ls_structure_factor_coef Fsqd
_refine_ls_weighting_details 'calc w=1/[\s^2^(Fo^2^)+(0.0824P)^2^+0.0377P] where P=(Fo^2^+2Fc^2^)/3'
_refine_ls_weighting_scheme calc
_refine_ls_wR_factor_gt 0.1523
_refine_ls_wR_factor_ref 0.1945
_reflns_number_gt 1617
_reflns_number_total 2713
_reflns_threshold_expression I>2\s(I)
_cod_data_source_file ds2180.cif
_cod_data_source_block I
_cod_database_code 2235777
_cod_database_fobs_code 2235777

loop_
_symmetry_equiv_pos_as_xyz
'x, y, z'
'-x, -y, -z'

loop_
_atom_site_type_symbol
_atom_site_label
_atom_site_fract_x
_atom_site_fract_y
_atom_site_fract_z
_atom_site_U_iso_or_equiv
_atom_site_adp_type
_atom_site_calc_flag
_atom_site_refinement_flags
_atom_site_occupancy
_atom_site_symmetry_multiplicity
Cl Cl1 0.12355(14) 0.02366(11) 0.15569(10) 0.0800(4) Uani d . 1 1
N N2 0.4807(4) -0.2165(3) -0.2558(3) 0.0577(8) Uani d . 1 1
F F1 0.1920(3) 0.2933(2) 0.0257(2) 0.0921(8) Uani d . 1 1
N N1 0.2887(5) -0.2409(3) 0.0032(3) 0.0651(8) Uani d . 1 1
O O1 0.5691(4) 0.1923(3) -0.3780(3) 0.0833(9) Uani d . 1 1
C C1 0.3081(4) -0.0978(3) -0.0616(3) 0.0571(9) Uani d . 1 1
O O3 0.1470(4) -0.2615(3) 0.0265(3) 0.0833(9) Uani d . 1 1
C C3 0.2613(5) 0.1687(4) -0.0426(4) 0.0663(10) Uani d . 1 1
O O5 0.8693(4) -0.2246(3) -0.5300(3) 0.0892(10) Uani d . 1 1
O O4 0.8073(4) 0.0240(3) -0.5725(3) 0.0872(9) Uani d . 1 1
C C7 0.5977(5) -0.2042(4) -0.3557(3) 0.0616(10) Uani d . 1 1
H H7A 0.6527 -0.2921 -0.3992 0.074 Uiso calc R 1 1
O O2 0.4183(4) -0.3294(3) 0.0328(3) 0.0830(9) Uani d . 1 1
C C2 0.2348(4) 0.0321(4) 0.0076(3) 0.0611(9) Uani d . 1 1
C C5 0.4362(4) 0.0483(4) -0.2238(3) 0.0572(9) Uani d . 1 1
C C9 0.5534(5) 0.0667(4) -0.3412(4) 0.0607(9) Uani d . 1 1
C C6 0.4075(4) -0.0917(3) -0.1800(3) 0.0544(9) Uani d . 1 1
C C8 0.6428(5) -0.0756(4) -0.3988(3) 0.0615(10) Uani d . 1 1
C C10 0.7786(5) -0.0812(4) -0.5092(4) 0.0673(10) Uani d . 1 1
C C15 0.4290(5) -0.3592(4) -0.2387(4) 0.0669(11) Uani d . 1 1
H H15A 0.4878 -0.4359 -0.1803 0.080 Uiso calc R 1 1
C C4 0.3601(5) 0.1772(4) -0.1551(4) 0.0668(11) Uani d . 1 1
H H4A 0.3768 0.2704 -0.1862 0.080 Uiso calc R 1 1
C C14 0.3847(5) -0.4180(4) -0.3509(4) 0.0797(13) Uani d . 1 1
H H14A 0.4181 -0.5271 -0.3605 0.096 Uiso calc R 1 1
H H14B 0.3885 -0.3580 -0.4292 0.096 Uiso calc R 1 1
C C13 0.2480(5) -0.3550(4) -0.2451(4) 0.0774(12) Uani d . 1 1
H H13A 0.1693 -0.2570 -0.2595 0.093 Uiso calc R 1 1
H H13B 0.1989 -0.4262 -0.1907 0.093 Uiso calc R 1 1
C C11 1.0073(6) -0.2448(5) -0.6353(5) 0.1002(16) Uani d . 1 1
H H11A 0.9628 -0.2012 -0.7124 0.120 Uiso calc R 1 1
H H11B 1.0908 -0.1937 -0.6197 0.120 Uiso calc R 1 1
C C12 1.0855(8) -0.4041(6) -0.6479(6) 0.146(3) Uani d . 1 1
H H12A 1.1749 -0.4193 -0.7182 0.219 Uiso calc R 1 1
H H12B 1.0016 -0.4540 -0.6617 0.219 Uiso calc R 1 1
H H12C 1.1322 -0.4457 -0.5722 0.219 Uiso calc R 1 1

loop_
_atom_site_aniso_label
_atom_site_aniso_U_11
_atom_site_aniso_U_22
_atom_site_aniso_U_33
_atom_site_aniso_U_12
_atom_site_aniso_U_13
_atom_site_aniso_U_23
Cl1 0.0797(8) 0.0847(8) 0.0611(7) -0.0052(6) 0.0105(5) -0.0156(5)
N2 0.0693(19) 0.0411(14) 0.0518(19) -0.0083(13) 0.0134(15) -0.0013(12)
F1 0.0937(18) 0.0661(13) 0.104(2) -0.0100(12) 0.0191(15) -0.0361(12)
N1 0.075(2) 0.0571(18) 0.053(2) -0.0090(17) 0.0059(17) -0.0042(14)
O1 0.107(2) 0.0508(14) 0.083(2) -0.0210(14) 0.0142(17) 0.0036(13)
C1 0.057(2) 0.0463(18) 0.061(2) -0.0079(16) 0.0012(18) -0.0004(16)
O3 0.080(2) 0.0817(18) 0.079(2) -0.0246(16) 0.0223(16) -0.0017(15)
C3 0.071(2) 0.0511(19) 0.071(3) -0.0066(18) 0.001(2) -0.0195(18)
O5 0.084(2) 0.0671(16) 0.091(2) -0.0053(15) 0.0381(17) -0.0004(15)
O4 0.089(2) 0.0769(17) 0.084(2) -0.0202(16) 0.0145(17) 0.0147(15)
C7 0.066(2) 0.0482(18) 0.056(2) -0.0011(17) 0.0079(19) 0.0019(16)
O2 0.093(2) 0.0639(15) 0.080(2) -0.0013(15) -0.0148(17) 0.0056(14)
C2 0.054(2) 0.063(2) 0.057(2) -0.0038(17) 0.0024(18) -0.0075(17)
C5 0.061(2) 0.0502(18) 0.055(2) -0.0107(16) 0.0004(18) -0.0015(16)
C9 0.066(2) 0.0518(19) 0.059(2) -0.0126(17) -0.0004(19) 0.0021(16)
C6 0.055(2) 0.0463(18) 0.054(2) -0.0047(15) 0.0003(17) -0.0010(15)
C8 0.064(2) 0.056(2) 0.057(2) -0.0111(17) 0.0043(19) 0.0020(16)
C10 0.067(2) 0.068(2) 0.058(3) -0.012(2) 0.0045(19) 0.0027(19)
C15 0.080(3) 0.0407(18) 0.063(3) -0.0031(18) 0.017(2) 0.0002(16)
C4 0.074(3) 0.0480(19) 0.071(3) -0.0110(18) 0.004(2) -0.0055(17)
C14 0.109(3) 0.0484(19) 0.071(3) -0.021(2) 0.027(2) -0.0162(18)
C13 0.081(3) 0.057(2) 0.084(3) -0.017(2) 0.023(2) -0.0202(19)
C11 0.081(3) 0.094(3) 0.096(4) -0.007(3) 0.047(3) 0.001(3)
C12 0.147(5) 0.108(4) 0.131(5) 0.004(4) 0.075(4) -0.005(4)

loop_
_atom_type_symbol
_atom_type_description
_atom_type_scat_dispersion_real
_atom_type_scat_dispersion_imag
_atom_type_scat_source
C C 0.0033 0.0016 'International Tables Vol C Tables 4.2.6.8 and 6.1.1.4'
H H 0.0000 0.0000 'International Tables Vol C Tables 4.2.6.8 and 6.1.1.4'
N N 0.0061 0.0033 'International Tables Vol C Tables 4.2.6.8 and 6.1.1.4'
O O 0.0106 0.0060 'International Tables Vol C Tables 4.2.6.8 and 6.1.1.4'
Cl Cl 0.1484 0.1585 'International Tables Vol C Tables 4.2.6.8 and 6.1.1.4'
F F 0.0171 0.0103 'International Tables Vol C Tables 4.2.6.8 and 6.1.1.4'

loop_
_exptl_crystal_face_index_h
_exptl_crystal_face_index_k
_exptl_crystal_face_index_l
_exptl_crystal_face_perp_dist
10 -2 -1 0.1042
-10 2 1 0.1042
2 -8 11 0.3590
2 8 -11 0.4499
-3 -13 -4 0.0947
3 12 8 0.1813
2 13 -2 0.1994
5 5 14 0.2791
-3 -10 -11 0.2999

loop_
_geom_angle_atom_site_label_1
_geom_angle_atom_site_label_2
_geom_angle_atom_site_label_3
_geom_angle
C7 N2 C6 118.9(3)
C7 N2 C15 117.2(3)
C6 N2 C15 123.7(3)
O3 N1 O2 124.7(3)
O3 N1 C1 119.0(3)
O2 N1 C1 116.3(3)
C2 C1 C6 121.3(3)
C2 C1 N1 115.2(3)
C6 C1 N1 123.2(3)
F1 C3 C4 120.4(3)
F1 C3 C2 118.0(3)
C4 C3 C2 121.6(3)
C10 O5 C11 115.8(3)
N2 C7 C8 126.1(3)
N2 C7 H7A 116.9
C8 C7 H7A 116.9
C3 C2 C1 118.4(3)
C3 C2 Cl1 120.0(3)
C1 C2 Cl1 121.5(3)
C4 C5 C6 120.2(3)
C4 C5 C9 116.7(3)
C6 C5 C9 123.1(3)
O1 C9 C8 126.4(3)
O1 C9 C5 120.5(3)
C8 C9 C5 113.1(3)
N2 C6 C5 117.9(3)
N2 C6 C1 124.2(3)
C5 C6 C1 117.9(3)
C7 C8 C9 119.6(3)
C7 C8 C10 119.8(3)
C9 C8 C10 120.6(3)
O4 C10 O5 122.6(4)
O4 C10 C8 126.8(4)
O5 C10 C8 110.6(3)
N2 C15 C14 117.5(3)
N2 C15 C13 119.2(3)
C14 C15 C13 60.4(3)
N2 C15 H15A 116.1
C14 C15 H15A 116.1
C13 C15 H15A 116.1
C3 C4 C5 120.6(3)
C3 C4 H4A 119.7
C5 C4 H4A 119.7
C15 C14 C13 60.0(3)
C15 C14 H14A 117.8
C13 C14 H14A 117.8
C15 C14 H14B 117.8
C13 C14 H14B 117.8
H14A C14 H14B 114.9
C15 C13 C14 59.7(2)
C15 C13 H13A 117.8
C14 C13 H13A 117.8
C15 C13 H13B 117.8
C14 C13 H13B 117.8
H13A C13 H13B 114.9
C12 C11 O5 108.5(4)
C12 C11 H11A 110.0
O5 C11 H11A 110.0
C12 C11 H11B 110.0
O5 C11 H11B 110.0
H11A C11 H11B 108.4
C11 C12 H12A 109.5
C11 C12 H12B 109.5
H12A C12 H12B 109.5
C11 C12 H12C 109.5
H12A C12 H12C 109.5
H12B C12 H12C 109.5

loop_
_geom_bond_atom_site_label_1
_geom_bond_atom_site_label_2
_geom_bond_distance
Cl1 C2 1.716(4)
N2 C7 1.347(4)
N2 C6 1.396(4)
N2 C15 1.471(4)
F1 C3 1.345(4)
N1 O3 1.218(4)
N1 O2 1.220(4)
N1 C1 1.471(4)
O1 C9 1.221(4)
C1 C2 1.391(5)
C1 C6 1.408(5)
C3 C4 1.358(5)
C3 C2 1.382(5)
O5 C10 1.336(5)
O5 C11 1.459(5)
O4 C10 1.192(4)
C7 C8 1.357(4)
C7 H7A 0.9300
C5 C4 1.384(5)
C5 C6 1.399(4)
C5 C9 1.494(5)
C9 C8 1.442(5)
C8 C10 1.494(5)
C15 C14 1.487(5)
C15 C13 1.492(5)
C15 H15A 0.9800
C4 H4A 0.9300
C14 C13 1.498(5)
C14 H14A 0.9700
C14 H14B 0.9700
C13 H13A 0.9700
C13 H13B 0.9700
C11 C12 1.431(7)
C11 H11A 0.9700
C11 H11B 0.9700
C12 H12A 0.9600
C12 H12B 0.9600
C12 H12C 0.9600

loop_
_geom_hbond_atom_site_label_D
_geom_hbond_atom_site_label_H
_geom_hbond_atom_site_label_A
_geom_hbond_site_symmetry_A
_geom_hbond_distance_DH
_geom_hbond_distance_HA
_geom_hbond_distance_DA
_geom_hbond_angle_DHA
C14 H14A O1 1_545 0.97 2.54 3.489(4) 167.4
C14 H14B O1 2_654 0.97 2.51 3.471(5) 172.2
C15 H15A O2 2_645 0.98 2.58 3.537(5) 165.2
C4 H4A O2 2_655 0.93 2.71 3.065(5) 103.8
C13 H13A O4 2_654 0.97 2.71 3.439(5) 132.0
C11 H11A Cl1 1_654 0.97 2.91 3.431(5) 114.8
C13 H13A Cl1 2 0.97 2.89 3.735(4) 146.4
